data_4327110
loop_
_publ_author_name
'Xiang-Qian Fang'
'Zhao-Peng Deng'
'Li-Hua Huo'
'Wang Wan'
'Zhi-Biao Zhu'
'Hui Zhao'
'Shan Gao'

_publ_section_title
;
 New Family of Silver(I) Complexes Based on Hydroxyl and Carboxyl Groups
 Decorated Arenesulfonic Acid: Syntheses, Structures, and Luminescent
 Properties
;
_journal_name_full 'Inorganic Chemistry'
_journal_page_first 12562
_journal_page_last 12574
_journal_paper_doi 10.1021/ic201589p
_journal_volume 50
_journal_year 2011
_chemical_formula_moiety 'C7 H4 Ag2 O6 S'
_chemical_formula_sum 'C7 H4 Ag2 O6 S'
_chemical_formula_weight 431.90
_chemical_name_systematic
; 
 ? 
;
_space_group_IT_number 2
_symmetry_cell_setting triclinic
_symmetry_space_group_name_Hall '-P 1'
_symmetry_space_group_name_H-M 'P -1'
_atom_sites_solution_hydrogens geom
_atom_sites_solution_primary direct
_atom_sites_solution_secondary difmap
_audit_creation_method SHELXL-97
_cell_angle_alpha 70.80(3)
_cell_angle_beta 85.46(3)
_cell_angle_gamma 73.85(3)
_cell_formula_units_Z 2
_cell_length_a 6.9889(14)
_cell_length_b 7.4711(15)
_cell_length_c 9.6405(19)
_cell_measurement_reflns_used 4017
_cell_measurement_temperature 295(2)
_cell_measurement_theta_max 27.44
_cell_measurement_theta_min 3.01
_cell_volume 456.57(19)
_computing_cell_refinement RAPID-AUTO
_computing_data_collection 'RAPID-AUTO (Rigaku Corporation, 1998)'
_computing_data_reduction 'CrystalStructure (Rigaku/MSC and Rigaku Corporation, 2002)'
_computing_molecular_graphics SHELXL-97
_computing_publication_material SHELXL-97
_computing_structure_refinement 'SHELXL-97 (Sheldrick, 1997)'
_computing_structure_solution 'SHELXS-97 (Sheldrick, 1997)'
_diffrn_ambient_temperature 295(2)
_diffrn_detector_area_resol_mean 10.000
_diffrn_measured_fraction_theta_full 0.992
_diffrn_measured_fraction_theta_max 0.992
_diffrn_measurement_device_type 'Rigaku RAXIS-RAPID'
_diffrn_measurement_method \w
_diffrn_radiation_monochromator graphite
_diffrn_radiation_source 'fine-focus sealed tube'
_diffrn_radiation_type MoK\a
_diffrn_radiation_wavelength 0.71073
_diffrn_reflns_av_R_equivalents 0.0370
_diffrn_reflns_av_sigmaI/netI 0.0544
_diffrn_reflns_limit_h_max 9
_diffrn_reflns_limit_h_min -8
_diffrn_reflns_limit_k_max 9
_diffrn_reflns_limit_k_min -9
_diffrn_reflns_limit_l_max 12
_diffrn_reflns_limit_l_min -12
_diffrn_reflns_number 4502
_diffrn_reflns_theta_full 27.44
_diffrn_reflns_theta_max 27.44
_diffrn_reflns_theta_min 3.00
_diffrn_standards_decay_% 0
_diffrn_standards_interval_count 0
_diffrn_standards_interval_time 0
_diffrn_standards_number 0
_exptl_absorpt_coefficient_mu 4.525
_exptl_absorpt_correction_T_max 0.6604
_exptl_absorpt_correction_T_min 0.5501
_exptl_absorpt_correction_type multi-scan
_exptl_absorpt_process_details 'ABSCOR (Higashi, 1995)'
_exptl_crystal_colour colorless
_exptl_crystal_density_diffrn 3.142
_exptl_crystal_description prism
_exptl_crystal_F_000 408
_exptl_crystal_size_max 0.15
_exptl_crystal_size_mid 0.12
_exptl_crystal_size_min 0.10
_refine_diff_density_max 1.573
_refine_diff_density_min -0.916
_refine_diff_density_rms 0.180
_refine_ls_extinction_method none
_refine_ls_goodness_of_fit_ref 1.086
_refine_ls_hydrogen_treatment mixed
_refine_ls_matrix_type full
_refine_ls_number_parameters 148
_refine_ls_number_reflns 2062
_refine_ls_number_restraints 1
_refine_ls_restrained_S_all 1.085
_refine_ls_R_factor_all 0.0365
_refine_ls_R_factor_gt 0.0310
_refine_ls_shift/su_max 0.001
_refine_ls_shift/su_mean 0.000
_refine_ls_structure_factor_coef Fsqd
_refine_ls_weighting_details 'calc w=1/[\s^2^(Fo^2^)+(0.0359P)^2^+0.9382P] where P=(Fo^2^+2Fc^2^)/3'
_refine_ls_weighting_scheme calc
_refine_ls_wR_factor_gt 0.0758
_refine_ls_wR_factor_ref 0.0871
_reflns_number_gt 1819
_reflns_number_total 2062
_reflns_threshold_expression >2sigma(I)
_cod_data_source_file ic201589p_si_002_8.cif
_cod_data_source_block complex8
_cod_original_cell_volume 456.6(2)
_cod_database_code 4327110

loop_
_symmetry_equiv_pos_as_xyz
'x, y, z'
'-x, -y, -z'

loop_
_atom_site_label
_atom_site_type_symbol
_atom_site_fract_x
_atom_site_fract_y
_atom_site_fract_z
_atom_site_U_iso_or_equiv
_atom_site_adp_type
_atom_site_occupancy
_atom_site_symmetry_multiplicity
_atom_site_calc_flag
_atom_site_refinement_flags
Ag1 Ag 0.92876(5) 0.89205(5) 0.93327(4) 0.03495(13) Uani 1 1 d .
Ag2 Ag 0.52898(6) 0.25193(6) 0.95449(5) 0.04366(15) Uani 1 1 d .
S1 S 0.82565(14) 0.56456(15) 0.80156(10) 0.0227(2) Uani 1 1 d .
O1 O 0.7425(5) 0.7004(5) 0.8844(4) 0.0387(8) Uani 1 1 d .
O2 O 0.8087(5) 0.3666(5) 0.8816(4) 0.0364(7) Uani 1 1 d .
O3 O 1.0273(5) 0.5667(6) 0.7564(4) 0.0386(8) Uani 1 1 d .
O4 O 0.3933(4) 0.6007(5) 0.7777(3) 0.0310(7) Uani 1 1 d D
H4O H 0.273(3) 0.618(9) 0.757(7) 0.047 Uiso 1 1 d D
O5 O 0.6839(4) 0.9163(4) 0.1153(3) 0.0279(6) Uani 1 1 d .
O6 O 0.9095(5) 0.9493(5) 0.2500(3) 0.0366(8) Uani 1 1 d .
C1 C 0.6798(5) 0.6543(6) 0.6392(4) 0.0206(7) Uani 1 1 d .
C2 C 0.4763(6) 0.6659(6) 0.6436(4) 0.0231(8) Uani 1 1 d .
C3 C 0.3656(6) 0.7473(7) 0.5139(5) 0.0301(9) Uani 1 1 d .
H3 H 0.2304 0.7546 0.5156 0.036 Uiso 1 1 calc R
C4 C 0.4559(6) 0.8175(7) 0.3821(5) 0.0296(9) Uani 1 1 d .
H4 H 0.3809 0.8699 0.2955 0.036 Uiso 1 1 calc R
C5 C 0.6578(6) 0.8112(6) 0.3764(4) 0.0227(8) Uani 1 1 d .
C6 C 0.7673(6) 0.7282(6) 0.5061(4) 0.0228(8) Uani 1 1 d .
H6 H 0.9022 0.7217 0.5041 0.027 Uiso 1 1 calc R
C7 C 0.7580(6) 0.8984(6) 0.2373(4) 0.0255(8) Uani 1 1 d .

loop_
_atom_site_aniso_label
_atom_site_aniso_U_11
_atom_site_aniso_U_22
_atom_site_aniso_U_33
_atom_site_aniso_U_23
_atom_site_aniso_U_13
_atom_site_aniso_U_12
Ag1 0.0395(2) 0.0475(2) 0.0267(2) -0.01091(16) 0.00557(15) -0.02808(16)
Ag2 0.0374(2) 0.0377(2) 0.0500(3) 0.00084(18) 0.00423(17) -0.01981(16)
S1 0.0185(5) 0.0328(5) 0.0184(5) -0.0042(4) -0.0008(3) -0.0136(4)
O1 0.0404(19) 0.056(2) 0.0350(18) -0.0266(17) 0.0062(14) -0.0247(16)
O2 0.0311(17) 0.0328(16) 0.0382(18) 0.0042(14) -0.0060(14) -0.0145(13)
O3 0.0190(15) 0.066(2) 0.0291(17) -0.0049(16) -0.0012(12) -0.0209(14)
O4 0.0166(14) 0.0467(18) 0.0254(15) -0.0029(14) 0.0047(12) -0.0133(12)
O5 0.0316(16) 0.0324(15) 0.0187(14) -0.0046(12) -0.0006(12) -0.0110(12)
O6 0.0395(18) 0.053(2) 0.0229(15) -0.0056(15) 0.0043(13) -0.0308(16)
C1 0.0169(17) 0.0286(19) 0.0179(18) -0.0066(15) -0.0025(14) -0.0088(14)
C2 0.0199(19) 0.029(2) 0.0212(19) -0.0061(16) 0.0029(15) -0.0114(15)
C3 0.0179(19) 0.043(2) 0.029(2) -0.0058(19) -0.0027(16) -0.0126(16)
C4 0.025(2) 0.039(2) 0.023(2) -0.0026(18) -0.0068(16) -0.0114(17)
C5 0.0235(19) 0.0257(19) 0.0207(19) -0.0078(16) 0.0016(15) -0.0092(14)
C6 0.0191(18) 0.0301(19) 0.0199(19) -0.0048(16) 0.0024(14) -0.0123(14)
C7 0.030(2) 0.0248(19) 0.0199(19) -0.0035(16) 0.0025(16) -0.0099(15)

loop_
_atom_type_symbol
_atom_type_description
_atom_type_scat_dispersion_real
_atom_type_scat_dispersion_imag
_atom_type_scat_source
C C 0.0033 0.0016 'International Tables Vol C Tables 4.2.6.8 and 6.1.1.4'
H H 0.0000 0.0000 'International Tables Vol C Tables 4.2.6.8 and 6.1.1.4'
O O 0.0106 0.0060 'International Tables Vol C Tables 4.2.6.8 and 6.1.1.4'
S S 0.1246 0.1234 'International Tables Vol C Tables 4.2.6.8 and 6.1.1.4'
Ag Ag -0.8971 1.1015 'International Tables Vol C Tables 4.2.6.8 and 6.1.1.4'

loop_
_geom_angle_atom_site_label_1
_geom_angle_atom_site_label_2
_geom_angle_atom_site_label_3
_geom_angle
_geom_angle_site_symmetry_1
_geom_angle_site_symmetry_3
O6 Ag1 O1 117.90(12) 2_776 .
O6 Ag1 O5 146.57(12) 2_776 1_556
O1 Ag1 O5 81.89(11) . 1_556
O6 Ag1 O2 107.01(12) 2_776 2_767
O1 Ag1 O2 102.31(12) . 2_767
O5 Ag1 O2 93.22(11) 1_556 2_767
O6 Ag1 Ag1 79.27(9) 2_776 2_777
O1 Ag1 Ag1 161.99(8) . 2_777
O5 Ag1 Ag1 80.36(8) 1_556 2_777
O2 Ag1 Ag1 75.74(8) 2_767 2_777
O6 Ag1 Ag2 101.61(10) 2_776 1_565
O1 Ag1 Ag2 94.37(9) . 1_565
O5 Ag1 Ag2 47.40(8) 1_556 1_565
O2 Ag1 Ag2 134.48(8) 2_767 1_565
Ag1 Ag1 Ag2 75.74(3) 2_777 1_565
O2 Ag2 O1 137.33(12) . 2_667
O2 Ag2 O5 141.97(12) . 2_666
O1 Ag2 O5 79.69(11) 2_667 2_666
O2 Ag2 O5 100.41(11) . 1_546
O1 Ag2 O5 93.01(12) 2_667 1_546
O5 Ag2 O5 82.09(11) 2_666 1_546
O2 Ag2 O4 75.61(10) . .
O1 Ag2 O4 91.11(12) 2_667 .
O5 Ag2 O4 99.96(10) 2_666 .
O5 Ag2 O4 175.67(9) 1_546 .
O2 Ag2 Ag1 68.14(8) . 1_545
O1 Ag2 Ag1 137.95(10) 2_667 1_545
O5 Ag2 Ag1 89.65(7) 2_666 1_545
O5 Ag2 Ag1 45.04(7) 1_546 1_545
O4 Ag2 Ag1 130.90(7) . 1_545
O3 S1 O2 112.3(2) . .
O3 S1 O1 111.9(2) . .
O2 S1 O1 111.6(2) . .
O3 S1 C1 106.61(19) . .
O2 S1 C1 108.01(19) . .
O1 S1 C1 106.0(2) . .
S1 O1 Ag1 121.57(19) . .
S1 O1 Ag2 136.7(2) . 2_667
Ag1 O1 Ag2 100.07(12) . 2_667
S1 O2 Ag2 130.34(19) . .
S1 O2 Ag1 123.50(18) . 2_767
Ag2 O2 Ag1 101.54(12) . 2_767
C2 O4 Ag2 122.0(2) . .
C2 O4 H4O 103(4) . .
Ag2 O4 H4O 109(4) . .
C7 O5 Ag1 112.4(3) . 1_554
C7 O5 Ag2 133.3(3) . 2_666
Ag1 O5 Ag2 97.72(11) 1_554 2_666
C7 O5 Ag2 117.4(3) . 1_564
Ag1 O5 Ag2 87.56(10) 1_554 1_564
Ag2 O5 Ag2 97.91(11) 2_666 1_564
C7 O6 Ag1 125.3(3) . 2_776
C6 C1 C2 119.8(4) . .
C6 C1 S1 118.6(3) . .
C2 C1 S1 121.5(3) . .
O4 C2 C3 122.5(4) . .
O4 C2 C1 118.1(4) . .
C3 C2 C1 119.4(4) . .
C4 C3 C2 120.0(4) . .
C4 C3 H3 120.0 . .
C2 C3 H3 120.0 . .
C3 C4 C5 121.2(4) . .
C3 C4 H4 119.4 . .
C5 C4 H4 119.4 . .
C6 C5 C4 118.3(4) . .
C6 C5 C7 118.8(4) . .
C4 C5 C7 122.8(4) . .
C5 C6 C1 121.3(4) . .
C5 C6 H6 119.4 . .
C1 C6 H6 119.4 . .
O6 C7 O5 124.6(4) . .
O6 C7 C5 116.8(4) . .
O5 C7 C5 118.6(4) . .

loop_
_geom_bond_atom_site_label_1
_geom_bond_atom_site_label_2
_geom_bond_distance
_geom_bond_site_symmetry_2
Ag1 O6 2.204(3) 2_776
Ag1 O1 2.355(3) .
Ag1 O5 2.367(3) 1_556
Ag1 O2 2.562(3) 2_767
Ag1 Ag1 2.7768(9) 2_777
Ag1 Ag2 3.3419(13) 1_565
Ag2 O2 2.317(3) .
Ag2 O1 2.379(3) 2_667
Ag2 O5 2.450(3) 2_666
Ag2 O5 2.462(3) 1_546
Ag2 O4 2.560(3) .
Ag2 Ag1 3.3419(14) 1_545
S1 O3 1.444(3) .
S1 O2 1.459(3) .
S1 O1 1.462(3) .
S1 C1 1.767(4) .
O1 Ag2 2.379(3) 2_667
O2 Ag1 2.562(3) 2_767
O4 C2 1.367(5) .
O4 H4O 0.84(3) .
O5 C7 1.274(5) .
O5 Ag1 2.367(3) 1_554
O5 Ag2 2.450(3) 2_666
O5 Ag2 2.462(3) 1_564
O6 C7 1.248(5) .
O6 Ag1 2.204(3) 2_776
C1 C6 1.387(5) .
C1 C2 1.399(5) .
C2 C3 1.387(6) .
C3 C4 1.381(6) .
C3 H3 0.9300 .
C4 C5 1.396(6) .
C4 H4 0.9300 .
C5 C6 1.382(6) .
C5 C7 1.498(5) .
C6 H6 0.9300 .

loop_
_geom_hbond_atom_site_label_D
_geom_hbond_atom_site_label_H
_geom_hbond_atom_site_label_A
_geom_hbond_distance_DH
_geom_hbond_distance_HA
_geom_hbond_distance_DA
_geom_hbond_angle_DHA
_geom_hbond_site_symmetry_A
O4 H4O O3 0.84(3) 1.86(2) 2.670(4) 160(6) 1_455

loop_
_geom_torsion_atom_site_label_1
_geom_torsion_atom_site_label_2
_geom_torsion_atom_site_label_3
_geom_torsion_atom_site_label_4
_geom_torsion
_geom_torsion_site_symmetry_1
_geom_torsion_site_symmetry_4
O3 S1 O1 Ag1 -0.3(3) . .
O2 S1 O1 Ag1 126.6(2) . .
C1 S1 O1 Ag1 -116.1(2) . .
O3 S1 O1 Ag2 -162.5(3) . 2_667
O2 S1 O1 Ag2 -35.7(4) . 2_667
C1 S1 O1 Ag2 81.7(3) . 2_667
O6 Ag1 O1 S1 47.0(3) 2_776 .
O5 Ag1 O1 S1 -161.5(3) 1_556 .
O2 Ag1 O1 S1 -70.0(3) 2_767 .
Ag1 Ag1 O1 S1 -151.72(15) 2_777 .
Ag2 Ag1 O1 S1 152.6(2) 1_565 .
O6 Ag1 O1 Ag2 -145.25(13) 2_776 2_667
O5 Ag1 O1 Ag2 6.19(12) 1_556 2_667
O2 Ag1 O1 Ag2 97.73(14) 2_767 2_667
Ag1 Ag1 O1 Ag2 16.0(4) 2_777 2_667
Ag2 Ag1 O1 Ag2 -39.65(12) 1_565 2_667
O3 S1 O2 Ag2 -170.0(2) . .
O1 S1 O2 Ag2 63.4(3) . .
C1 S1 O2 Ag2 -52.7(3) . .
O3 S1 O2 Ag1 38.8(3) . 2_767
O1 S1 O2 Ag1 -87.8(3) . 2_767
C1 S1 O2 Ag1 156.1(2) . 2_767
O1 Ag2 O2 S1 -64.1(3) 2_667 .
O5 Ag2 O2 S1 99.3(3) 2_666 .
O5 Ag2 O2 S1 -170.3(3) 1_546 .
O4 Ag2 O2 S1 11.5(3) . .
Ag1 Ag2 O2 S1 157.7(3) 1_545 .
O1 Ag2 O2 Ag1 91.70(19) 2_667 2_767
O5 Ag2 O2 Ag1 -104.89(17) 2_666 2_767
O5 Ag2 O2 Ag1 -14.45(14) 1_546 2_767
O4 Ag2 O2 Ag1 167.30(15) . 2_767
Ag1 Ag2 O2 Ag1 -46.48(8) 1_545 2_767
O2 Ag2 O4 C2 48.1(3) . .
O1 Ag2 O4 C2 -172.9(3) 2_667 .
O5 Ag2 O4 C2 -93.2(3) 2_666 .
Ag1 Ag2 O4 C2 5.1(3) 1_545 .
O3 S1 C1 C6 -6.9(4) . .
O2 S1 C1 C6 -127.8(3) . .
O1 S1 C1 C6 112.5(3) . .
O3 S1 C1 C2 178.1(3) . .
O2 S1 C1 C2 57.1(4) . .
O1 S1 C1 C2 -62.5(4) . .
Ag2 O4 C2 C3 126.3(4) . .
Ag2 O4 C2 C1 -55.5(4) . .
C6 C1 C2 O4 -176.7(4) . .
S1 C1 C2 O4 -1.7(5) . .
C6 C1 C2 C3 1.5(6) . .
S1 C1 C2 C3 176.5(3) . .
O4 C2 C3 C4 177.6(4) . .
C1 C2 C3 C4 -0.6(7) . .
C2 C3 C4 C5 -1.0(7) . .
C3 C4 C5 C6 1.6(6) . .
C3 C4 C5 C7 -175.6(4) . .
C4 C5 C6 C1 -0.6(6) . .
C7 C5 C6 C1 176.7(4) . .
C2 C1 C6 C5 -0.9(6) . .
S1 C1 C6 C5 -176.1(3) . .
Ag1 O6 C7 O5 6.1(6) 2_776 .
Ag1 O6 C7 C5 -173.6(3) 2_776 .
Ag1 O5 C7 O6 30.5(5) 1_554 .
Ag2 O5 C7 O6 156.6(3) 2_666 .
Ag2 O5 C7 O6 -68.8(5) 1_564 .
Ag1 O5 C7 C5 -149.8(3) 1_554 .
Ag2 O5 C7 C5 -23.7(6) 2_666 .
Ag2 O5 C7 C5 110.9(3) 1_564 .
C6 C5 C7 O6 -22.6(6) . .
C4 C5 C7 O6 154.5(4) . .
C6 C5 C7 O5 157.6(4) . .
C4 C5 C7 O5 -25.2(6) . .
